data_2203503
loop_
_publ_author_name
'Baranac, Marija'
'Markovi\'c, Rade'
'Steel, Peter J.'

_publ_section_title
;
 Ethyl (<i>E</i>)-2-(4-oxo-1,3-thiazinan-2-ylidene)ethanoate
;
_journal_issue 4
_journal_name_full 'Acta Crystallographica Section E'
_journal_page_first o484
_journal_page_last o485
_journal_paper_doi 10.1107/S1600536804004313
_journal_volume 60
_journal_year 2004
_chemical_formula_iupac 'C8 H11 N O3 S'
_chemical_formula_moiety 'C8 H11 N O3 S'
_chemical_formula_sum 'C8 H11 N O3 S'
_chemical_formula_weight 201.24
_chemical_name_common (1)
_chemical_name_systematic
;
Ethyl (E)-2-(4-oxo-1,3-thiazinan-2-ylidene)ethanoate
;
_space_group_IT_number 13
_symmetry_cell_setting monoclinic
_symmetry_space_group_name_Hall '-P 2yac'
_symmetry_space_group_name_H-M 'P 1 2/n 1'
_atom_sites_solution_hydrogens geom
_atom_sites_solution_primary direct
_atom_sites_solution_secondary difmap
_audit_creation_method SHELXL-97
_cell_angle_alpha 90
_cell_angle_beta 102.7030(10)
_cell_angle_gamma 90
_cell_formula_units_Z 8
_cell_length_a 14.0313(8)
_cell_length_b 9.1124(5)
_cell_length_c 15.0553(9)
_cell_measurement_reflns_used 9581
_cell_measurement_temperature 163(2)
_cell_measurement_theta_max 26.4
_cell_measurement_theta_min 2.2
_cell_volume 1877.84(19)
_computing_cell_refinement SMART
_computing_data_collection 'SMART (Bruker, 1997)'
_computing_data_reduction 'SAINT (Bruker, 1997)'
_computing_molecular_graphics 'SHELXTL (Bruker, 1997)'
_computing_publication_material SHELXTL
_computing_structure_refinement 'SHELXL97 (Sheldrick, 1997)'
_computing_structure_solution 'SHELXS97 (Sheldrick, 1990)'
_diffrn_ambient_temperature 163(2)
_diffrn_measured_fraction_theta_full 0.998
_diffrn_measured_fraction_theta_max 0.998
_diffrn_measurement_device_type 'Bruker SMART CCD area-detector'
_diffrn_measurement_method '\f and \w'
_diffrn_radiation_monochromator graphite
_diffrn_radiation_source 'fine-focus sealed tube'
_diffrn_radiation_type MoK\a
_diffrn_radiation_wavelength 0.71073
_diffrn_reflns_av_R_equivalents 0.020
_diffrn_reflns_av_sigmaI/netI 0.015
_diffrn_reflns_limit_h_max 16
_diffrn_reflns_limit_h_min -16
_diffrn_reflns_limit_k_max 10
_diffrn_reflns_limit_k_min -10
_diffrn_reflns_limit_l_max 9
_diffrn_reflns_limit_l_min -17
_diffrn_reflns_number 21284
_diffrn_reflns_theta_full 25.0
_diffrn_reflns_theta_max 25.0
_diffrn_reflns_theta_min 1.8
_diffrn_standards_decay_% 0
_diffrn_standards_number 0
_exptl_absorpt_coefficient_mu 0.319
_exptl_absorpt_correction_T_max 0.984
_exptl_absorpt_correction_T_min 0.817
_exptl_absorpt_correction_type multi-scan
_exptl_absorpt_process_details '(SADABS; Sheldrick, 2002)'
_exptl_crystal_colour colourless
_exptl_crystal_density_diffrn 1.424
_exptl_crystal_density_method 'not measured'
_exptl_crystal_description plate
_exptl_crystal_F_000 848
_exptl_crystal_size_max 0.66
_exptl_crystal_size_mid 0.41
_exptl_crystal_size_min 0.05
_refine_diff_density_max 0.55
_refine_diff_density_min -0.20
_refine_ls_extinction_method none
_refine_ls_goodness_of_fit_ref 1.04
_refine_ls_hydrogen_treatment mixed
_refine_ls_matrix_type full
_refine_ls_number_parameters 241
_refine_ls_number_reflns 3298
_refine_ls_number_restraints 0
_refine_ls_restrained_S_all 1.04
_refine_ls_R_factor_all 0.048
_refine_ls_R_factor_gt 0.035
_refine_ls_shift/su_max 0.004
_refine_ls_shift/su_mean 0.000
_refine_ls_structure_factor_coef Fsqd
_refine_ls_weighting_details 'calc w = 1/[\s^2^(Fo^2^)+(0.0536P)^2^+0.688P] where P = (Fo^2^+2Fc^2^)/3'
_refine_ls_weighting_scheme calc
_refine_ls_wR_factor_gt 0.093
_refine_ls_wR_factor_ref 0.099
_reflns_number_gt 2573
_reflns_number_total 3298
_reflns_threshold_expression I>2\s(I)
_cod_data_source_file tk6154.cif
_cod_data_source_block I
_cod_depositor_comments
;
The following automatic conversions were performed:
'_symmetry_cell_setting' value 'Monoclinic' changed to 'monoclinic'
according to '/home/saulius/struct/CIF-dictionaries/cif_core.dic'
dictionary named 'cif_core.dic' version 2.4.1 from 2010-06-29.

Automatic conversion script
Id: cif_fix_enum 1527 2010-12-29 10:47:43Z saulius 

The following automatic conversions were performed:

'_symmetry_cell_setting' value 'Monoclinic' changed to 'monoclinic'
according to /home/saulius/struct/CIF-dictionaries/cif_core.dic
dictionary named 'cif_core.dic' version 2.4.1 from 2010-06-29.

Automatic conversion script
Id: cif_fix_values 1715 2011-07-08 13:25:40Z adriana 
;
_cod_original_sg_symbol_H-M 'P 2/n'
_cod_database_code 2203503
_cod_database_fobs_code 2203503

loop_
_symmetry_equiv_pos_as_xyz
'x, y, z'
'-x+1/2, y, -z+1/2'
'-x, -y, -z'
'x-1/2, -y, z-1/2'

loop_
_atom_site_label
_atom_site_fract_x
_atom_site_fract_y
_atom_site_fract_z
_atom_site_U_iso_or_equiv
_atom_site_adp_type
_atom_site_calc_flag
_atom_site_refinement_flags
_atom_site_occupancy
_atom_site_type_symbol
S1 0.60870(4) 0.30099(5) 0.20123(3) 0.03225(15) Uani d . 1 S
C2 0.62315(13) 0.4885(2) 0.18357(12) 0.0260(4) Uani d . 1 C
N3 0.63322(11) 0.53770(18) 0.09900(10) 0.0294(4) Uani d . 1 N
H3 0.6414(15) 0.629(2) 0.0908(14) 0.035 Uiso d . 1 H
C4 0.62288(14) 0.4626(2) 0.01829(13) 0.0311(4) Uani d . 1 C
O4 0.62529(12) 0.53068(15) -0.05094(9) 0.0433(4) Uani d . 1 O
C5 0.60761(16) 0.2997(2) 0.01885(13) 0.0355(5) Uani d . 1 C
H5A 0.6335 0.2553 -0.0310 0.043 Uiso calc R 1 H
H5B 0.5366 0.2793 0.0066 0.043 Uiso calc R 1 H
C6 0.65659(15) 0.2274(2) 0.10823(13) 0.0330(4) Uani d . 1 C
H6A 0.7280 0.2445 0.1201 0.040 Uiso calc R 1 H
H6B 0.6451 0.1202 0.1039 0.040 Uiso calc R 1 H
C7 0.62163(13) 0.5825(2) 0.25266(13) 0.0276(4) Uani d . 1 C
H7A 0.6173 0.5428 0.3100 0.033 Uiso calc R 1 H
C8 0.62620(13) 0.7406(2) 0.24384(13) 0.0294(4) Uani d . 1 C
O8 0.63644(10) 0.80890(14) 0.17631(9) 0.0353(3) Uani d . 1 O
O9 0.61747(10) 0.80803(14) 0.32122(9) 0.0326(3) Uani d . 1 O
C9 0.62474(16) 0.9667(2) 0.32183(15) 0.0381(5) Uani d . 1 C
H9A 0.5787 1.0085 0.2684 0.046 Uiso calc R 1 H
H9B 0.6918 0.9972 0.3194 0.046 Uiso calc R 1 H
C10 0.59991(18) 1.0199(2) 0.40825(16) 0.0475(6) Uani d . 1 C
H10A 0.6042 1.1272 0.4109 0.071 Uiso calc R 1 H
H10B 0.6460 0.9779 0.4606 0.071 Uiso calc R 1 H
H10C 0.5333 0.9893 0.4098 0.071 Uiso calc R 1 H
S1A 0.60498(4) 0.62341(6) -0.30573(4) 0.03881(17) Uani d . 1 S
C2A 0.62593(13) 0.4363(2) -0.31933(12) 0.0274(4) Uani d . 1 C
N3A 0.64413(12) 0.38579(19) -0.40124(11) 0.0315(4) Uani d . 1 N
H3A 0.6502(16) 0.300(3) -0.4106(15) 0.038 Uiso d . 1 H
C4A 0.64723(14) 0.4616(2) -0.47922(13) 0.0336(5) Uani d . 1 C
O4A 0.65902(12) 0.39316(16) -0.54559(10) 0.0451(4) Uani d . 1 O
C5A 0.63412(19) 0.6243(2) -0.48033(15) 0.0483(6) Uani d . 1 C
H5AA 0.6718 0.6673 -0.5223 0.058 Uiso calc R 1 H
H5AB 0.5643 0.6467 -0.5051 0.058 Uiso calc R 1 H
C6A 0.66513(18) 0.6969(2) -0.38999(15) 0.0475(6) Uani d . 1 C
H6AA 0.6510 0.8032 -0.3970 0.057 Uiso calc R 1 H
H6AB 0.7366 0.6852 -0.3683 0.057 Uiso calc R 1 H
C7A 0.62013(13) 0.3442(2) -0.25037(13) 0.0295(4) Uani d . 1 C
H7AA 0.6099 0.3850 -0.1951 0.035 Uiso calc R 1 H
C8A 0.62874(13) 0.1860(2) -0.25664(13) 0.0289(4) Uani d . 1 C
O8A 0.64304(10) 0.11637(15) -0.32198(9) 0.0355(3) Uani d . 1 O
O9A 0.61916(10) 0.12133(14) -0.17883(9) 0.0340(3) Uani d . 1 O
C9A 0.63124(15) -0.0371(2) -0.17390(14) 0.0369(5) Uani d . 1 C
H9AA 0.6973 -0.0648 -0.1813 0.044 Uiso calc R 1 H
H9AB 0.5822 -0.0853 -0.2225 0.044 Uiso calc R 1 H
C10A 0.61728(17) -0.0830(2) -0.08178(15) 0.0454(6) Uani d . 1 C
H10D 0.6247 -0.1896 -0.0754 0.068 Uiso calc R 1 H
H10E 0.5517 -0.0547 -0.0754 0.068 Uiso calc R 1 H
H10F 0.6663 -0.0345 -0.0344 0.068 Uiso calc R 1 H

loop_
_atom_site_aniso_label
_atom_site_aniso_U_11
_atom_site_aniso_U_22
_atom_site_aniso_U_33
_atom_site_aniso_U_12
_atom_site_aniso_U_13
_atom_site_aniso_U_23
S1 0.0442(3) 0.0238(3) 0.0315(3) 0.0021(2) 0.0144(2) 0.0034(2)
C2 0.0230(9) 0.0287(10) 0.0261(10) 0.0026(7) 0.0052(7) 0.0047(8)
N3 0.0363(9) 0.0243(8) 0.0286(9) 0.0025(7) 0.0095(7) 0.0030(7)
C4 0.0365(11) 0.0315(10) 0.0254(10) 0.0093(9) 0.0066(8) 0.0034(8)
O4 0.0688(10) 0.0339(8) 0.0281(8) 0.0087(7) 0.0123(7) 0.0068(6)
C5 0.0512(12) 0.0277(10) 0.0279(11) 0.0037(9) 0.0092(9) -0.0012(8)
C6 0.0423(11) 0.0265(10) 0.0318(11) 0.0072(9) 0.0116(9) 0.0015(8)
C7 0.0299(10) 0.0272(10) 0.0261(10) -0.0005(8) 0.0069(8) 0.0020(8)
C8 0.0245(10) 0.0334(11) 0.0294(10) -0.0020(8) 0.0041(8) -0.0021(9)
O8 0.0427(8) 0.0281(8) 0.0361(8) 0.85(2)-0.0027(6) 0.0110(6) 0.0037(6)
O9 0.0410(8) 0.0238(7) 0.0334(8) -0.0038(6) 0.0091(6) -0.0030(6)
C9 0.0458(12) 0.0228(10) 0.0451(13) -0.0038(9) 0.0083(10) -0.0034(9)
C10 0.0576(14) 0.0322(12) 0.0526(14) -0.0066(10) 0.0117(11) -0.0115(10)
S1A 0.0500(3) 0.0282(3) 0.0433(3) 0.0023(2) 0.0213(3) -0.0018(2)
C2A 0.0229(9) 0.0314(10) 0.0281(10) -0.0021(8) 0.0062(8) -0.0041(8)
N3A 0.0367(9) 0.0298(9) 0.0284(9) -0.0022(8) 0.0080(7) -0.0005(7)
C4A 0.0342(11) 0.0372(11) 0.0294(11) -0.0056(9) 0.0073(9) -0.0025(9)
O4A 0.0633(10) 0.0426(9) 0.0313(8) -0.0073(7) 0.0146(7) -0.0050(7)
C5A 0.0676(16) 0.0379(13) 0.0412(13) -0.0035(11) 0.0158(12) 0.0043(10)
C6A 0.0654(15) 0.0345(13) 0.0446(13) -0.0071(11) 0.0164(11) -0.0004(10)
C7A 0.0287(10) 0.0332(10) 0.0281(10) 0.0004(8) 0.0094(8) -0.0033(8)
C8A 0.0246(10) 0.0332(11) 0.0289(10) 0.0013(8) 0.0058(8) -0.0003(9)
O8A 0.0405(8) 0.0337(8) 0.0341(8) 0.0032(6) 0.0122(6) -0.0048(6)
O9A 0.0433(8) 0.0271(7) 0.0346(8) 0.0023(6) 0.0148(6) 0.0017(6)
C9A 0.0414(11) 0.0245(10) 0.0468(13) 0.0035(9) 0.0143(10) -0.0001(9)
C10A 0.0567(14) 0.0303(11) 0.0531(14) 0.0008(10) 0.0203(11) 0.0060(10)

loop_
_atom_type_symbol
_atom_type_description
_atom_type_scat_dispersion_real
_atom_type_scat_dispersion_imag
_atom_type_scat_source
C C 0.0033 0.0016 'International Tables Vol C Tables 4.2.6.8 and 6.1.1.4'
H H 0.0000 0.0000 'International Tables Vol C Tables 4.2.6.8 and 6.1.1.4'
N N 0.0061 0.0033 'International Tables Vol C Tables 4.2.6.8 and 6.1.1.4'
O O 0.0106 0.0060 'International Tables Vol C Tables 4.2.6.8 and 6.1.1.4'
S S 0.1246 0.1234 'International Tables Vol C Tables 4.2.6.8 and 6.1.1.4'

loop_
_geom_angle_atom_site_label_1
_geom_angle_atom_site_label_2
_geom_angle_atom_site_label_3
_geom_angle
C2 S1 C6 99.75(9)
C7 C2 N3 121.61(17)
C7 C2 S1 118.71(14)
N3 C2 S1 119.65(14)
C4 N3 C2 129.71(17)
C4 N3 H3 110.4(14)
C2 N3 H3 119.5(14)
O4 C4 N3 119.03(18)
O4 C4 C5 122.60(17)
N3 C4 C5 118.37(16)
C4 C5 C6 113.38(16)
C4 C5 H5A 108.9
C6 C5 H5A 108.9
C4 C5 H5B 108.9
C6 C5 H5B 108.9
H5A C5 H5B 107.7
C5 C6 S1 110.58(14)
C5 C6 H6A 109.5
S1 C6 H6A 109.5
C5 C6 H6B 109.5
S1 C6 H6B 109.5
H6A C6 H6B 108.1
C2 C7 C8 123.43(17)
C2 C7 H7A 118.3
C8 C7 H7A 118.3
O8 C8 O9 122.37(17)
O8 C8 C7 126.54(18)
O9 C8 C7 111.09(16)
C8 O9 C9 116.16(15)
O9 C9 C10 107.36(17)
O9 C9 H9A 110.2
C10 C9 H9A 110.2
O9 C9 H9B 110.2
C10 C9 H9B 110.2
H9A C9 H9B 108.5
C9 C10 H10A 109.5
C9 C10 H10B 109.5
H10A C10 H10B 109.5
C9 C10 H10C 109.5
H10A C10 H10C 109.5
H10B C10 H10C 109.5
C2A S1A C6A 99.38(10)
C7A C2A N3A 121.96(18)
C7A C2A S1A 118.38(14)
N3A C2A S1A 119.62(14)
C4A N3A C2A 129.71(18)
C4A N3A H3A 108.4(16)
C2A N3A H3A 121.7(16)
O4A C4A N3A 118.68(19)
O4A C4A C5A 122.46(19)
N3A C4A C5A 118.85(18)
C6A C5A C4A 114.83(19)
C6A C5A H5AA 108.6
C4A C5A H5AA 108.6
C6A C5A H5AB 108.6
C4A C5A H5AB 108.6
H5AA C5A H5AB 107.5
C5A C6A S1A 113.00(16)
C5A C6A H6AA 109.0
S1A C6A H6AA 109.0
C5A C6A H6AB 109.0
S1A C6A H6AB 109.0
H6AA C6A H6AB 107.8
C2A C7A C8A 123.16(17)
C2A C7A H7AA 118.4
C8A C7A H7AA 118.4
O8A C8A O9A 122.58(17)
O8A C8A C7A 126.73(17)
O9A C8A C7A 110.68(16)
C8A O9A C9A 116.56(15)
O9A C9A C10A 106.62(16)
O9A C9A H9AA 110.4
C10A C9A H9AA 110.4
O9A C9A H9AB 110.4
C10A C9A H9AB 110.4
H9AA C9A H9AB 108.6
C9A C10A H10D 109.5
C9A C10A H10E 109.5
H10D C10A H10E 109.5
C9A C10A H10F 109.5
H10D C10A H10F 109.5
H10E C10A H10F 109.5

loop_
_geom_bond_atom_site_label_1
_geom_bond_atom_site_label_2
_geom_bond_distance
S1 C2 1.7478(19)
S1 C6 1.8099(19)
C2 C7 1.351(3)
C2 N3 1.386(2)
N3 C4 1.374(2)
N3 H3 0.85(2)
C4 O4 1.220(2)
C4 C5 1.500(3)
C5 C6 1.520(3)
C5 H5A 0.9900
C5 H5B 0.9900
C6 H6A 0.9900
C6 H6B 0.9900
C7 C8 1.450(3)
C7 H7A 0.9500
C8 O8 1.227(2)
C8 O9 1.346(2)
O9 C9 1.450(2)
C9 C10 1.499(3)
C9 H9A 0.9900
C9 H9B 0.9900
C10 H10A 0.9800
C10 H10B 0.9800
C10 H10C 0.9800
S1A C2A 1.7498(19)
S1A C6A 1.800(2)
C2A C7A 1.351(3)
C2A N3A 1.392(2)
N3A C4A 1.371(3)
N3A H3A 0.80(2)
C4A O4A 1.219(2)
C4A C5A 1.494(3)
C5A C6A 1.488(3)
C5A H5AA 0.9900
C5A H5AB 0.9900
C6A H6AA 0.9900
C6A H6AB 0.9900
C7A C8A 1.451(3)
C7A H7AA 0.9500
C8A O8A 1.224(2)
C8A O9A 1.344(2)
O9A C9A 1.454(2)
C9A C10A 1.502(3)
C9A H9AA 0.9900
C9A H9AB 0.9900
C10A H10D 0.9800
C10A H10E 0.9800
C10A H10F 0.9800

loop_
_geom_torsion_atom_site_label_1
_geom_torsion_atom_site_label_2
_geom_torsion_atom_site_label_3
_geom_torsion_atom_site_label_4
_geom_torsion
C6 S1 C2 C7 -161.67(15)
C6 S1 C2 N3 20.04(16)
C7 C2 N3 C4 -169.91(18)
S1 C2 N3 C4 8.3(3)
C2 N3 C4 O4 172.61(18)
C2 N3 C4 C5 -6.5(3)
O4 C4 C5 C6 150.20(19)
N3 C4 C5 C6 -30.7(3)
C4 C5 C6 S1 60.4(2)
C2 S1 C6 C5 -51.59(16)
N3 C2 C7 C8 2.6(3)
S1 C2 C7 C8 -175.64(14)
C2 C7 C8 O8 -3.6(3)
C2 C7 C8 O9 176.27(17)
O8 C8 O9 C9 -2.4(3)
C7 C8 O9 C9 177.71(15)
C8 O9 C9 C10 172.60(16)
C6A S1A C2A C7A 159.23(16)
C6A S1A C2A N3A -23.25(17)
C7A C2A N3A C4A 176.15(19)
S1A C2A N3A C4A -1.3(3)
C2A N3A C4A O4A -175.74(18)
C2A N3A C4A C5A 3.1(3)
O4A C4A C5A C6A -153.5(2)
N3A C4A C5A C6A 27.7(3)
C4A C5A C6A S1A -56.1(3)
C2A S1A C6A C5A 50.28(19)
N3A C2A C7A C8A -2.3(3)
S1A C2A C7A C8A 175.18(14)
C2A C7A C8A O8A 0.9(3)
C2A C7A C8A O9A -179.32(17)
O8A C8A O9A C9A 2.8(3)
C7A C8A O9A C9A -176.95(16)
C8A O9A C9A C10A -179.95(16)

loop_
_cod_related_entry_id
_cod_related_entry_database
_cod_related_entry_code
1 ChemSpider 24732721
